data_9005484
loop_
_publ_author_name
'Fuchs, Y.'
'Mellini, M.'
'Memmi, I.'

_publ_section_title
;
 Crystal-chemistry of magnesiocarpholite: controversial X-ray
 diffraction, Mossbauer, FTIR and Raman results
;
_journal_name_full 'European Journal of Mineralogy'
_journal_page_first 533
_journal_page_last 543
_journal_paper_doi 10.1127/0935-1221/2001/0013-0533
_journal_volume 13
_journal_year 2001
_chemical_compound_source 'Monte Leoni'
_chemical_formula_sum 'Al3.96 F0.24 Fe0.7 H7.92 K0.004 Mg1.3 O19.92 Si4'
_chemical_name_mineral Magnesiocarpholite
_space_group_IT_number 68
_symmetry_space_group_name_Hall '-C 2a 2ac'
_symmetry_space_group_name_H-M 'C c c a :2'
_cell_angle_alpha 90
_cell_angle_beta 90
_cell_angle_gamma 90
_cell_formula_units_Z 4
_cell_length_a 13.726
_cell_length_b 20.099
_cell_length_c 5.112
_cell_volume 1410.293
_database_code_amcsd 0006871
_exptl_crystal_density_diffrn 2.926
_cod_original_sg_symbol_H-M 'C c c a'
_cod_original_formula_sum 'K.004 (Mg1.3 Fe.7) Al3.96 Si4 O19.92 F.24 H7.92'
_cod_database_code 9005484

loop_
_space_group_symop_operation_xyz
x,y,z
1/2+x,1/2+y,z
x,-y,1/2+z
1/2+x,1/2-y,1/2+z
-x,y,1/2-z
1/2-x,1/2+y,1/2-z
-x,1/2+y,1/2+z
1/2-x,+y,1/2+z
x,1/2-y,1/2-z
1/2+x,-y,1/2-z
x,1/2+y,-z
1/2+x,+y,-z
-x,1/2-y,z
1/2-x,-y,z
-x,-y,-z
1/2-x,1/2-y,-z

loop_
_atom_site_aniso_label
_atom_site_aniso_U_11
_atom_site_aniso_U_22
_atom_site_aniso_U_33
_atom_site_aniso_U_12
_atom_site_aniso_U_13
_atom_site_aniso_U_23
MgM1 0.00580 0.00790 0.00840 0.00000 0.00130 0.00000
FeM1 0.00580 0.00790 0.00840 0.00000 0.00130 0.00000
Al1 0.00540 0.00520 0.00610 0.00000 0.00000 0.00040
Al2 0.00480 0.00570 0.00560 0.00000 -0.00010 0.00000
Si 0.00410 0.00530 0.00520 0.00080 0.00010 0.00020
O1 0.00700 0.00550 0.00810 0.00060 0.00050 0.00020
O2 0.00520 0.00880 0.00780 0.00140 0.00000 0.00130
O3 0.00860 0.00740 0.00740 -0.00040 -0.00200 0.00080
O-h1 0.00900 0.01050 0.01070 0.00400 0.00000 -0.00030
F1 0.00900 0.01050 0.01070 0.00400 0.00000 -0.00030
O-h2 0.00460 0.00880 0.00790 0.00100 0.00080 0.00030
F2 0.00460 0.00880 0.00790 0.00100 0.00080 0.00030

loop_
_atom_site_label
_atom_site_fract_x
_atom_site_fract_y
_atom_site_fract_z
_atom_site_occupancy
_atom_site_U_iso_or_equiv
_atom_site_type_symbol
_atom_site_attached_hydrogens
K 0.00000 0.75000 0.25000 0.00400 0.01000 K 0
MgM1 0.00000 0.87524 0.75000 0.65000 0.00730 Mg 0
FeM1 0.00000 0.87524 0.75000 0.35000 0.00730 Fe 0
Al1 0.19117 0.75000 0.75000 0.99000 0.00560 Al 0
Al2 0.00000 0.96128 0.25000 0.99000 0.00530 Al 0
Si 0.19351 0.87978 0.41670 1.00000 0.00480 Si 0
O1 0.20620 0.79982 0.43130 1.00000 0.00690 O 0
O2 0.08032 0.89928 0.40980 1.00000 0.00730 O 0
O3 0.24835 0.91283 0.67080 1.00000 0.00780 O 0
O-h1 0.09982 0.80994 0.87670 0.99000 0.01010 O 0
F1 0.09982 0.80994 0.87670 0.03000 0.01010 F 0
O-h2 0.06814 0.96580 0.92780 0.99000 0.00710 O 0
F2 0.06814 0.96580 0.92780 0.03000 0.00710 F 0
H1 -0.90000 0.80100 0.49500 0.99000 0.06800 H 0
H2 0.12900 0.95900 0.92500 0.99000 0.03100 H 0

loop_
_cod_changelog_entry_id
_cod_changelog_entry_author
_cod_changelog_entry_date
_cod_changelog_entry_text
1
;cod-tools version 3.8.0
Id: cif_guess_AMCSD_atom_types 9581 2023-05-17 12:35:41Z saulius
;
2023-05-18T08:41:33+03:00
;Derived atom types and hydrogen counts
from atom names that follow the AMCSD naming convention
(Wat == water, O-H == hydroxyl).
;
2
;cod-tools version 3.10.1
Id: cif_fix_AMCSD_aniso_labels 10200 2024-08-01 14:09:44Z saulius
;
2024-08-02T12:20:57+03:00
;Changed the following '_atom_site_aniso_label' values:
'Oh1' -> 'O-h1'
'Oh2' -> 'O-h2'
;

loop_
_cod_related_entry_id
_cod_related_entry_database
_cod_related_entry_code
1 AMCSD 0006871
